data_7029842
loop_
_publ_author_name
'Ryu, Dae Won'
'Shin, Jin Ho'
'Lim, Kwang Soo'
'Lee, Woo Ram'
'Phang, Won Ju'
'Yoon, Sung Won'
'Suh, Byoung Jin'
'Koh, Eui Kwan'
'Hong, Chang Seop'

_publ_section_title
;
 Dehydration-triggered magnetic phase conversion in the porous
 Cu(ii)Mn(iii) metal-organic framework.
;
_journal_issue 19
_journal_name_full 'Dalton transactions (Cambridge, England : 2003)'
_journal_page_first 6994
_journal_page_last 6997
_journal_paper_doi 10.1039/c4dt00222a
_journal_volume 43
_journal_year 2014
_chemical_formula_sum 'C44 H59 B2 Cl2 Cu Mn2 N22 O20.5'
_chemical_formula_weight 1490.07
_chemical_name_systematic
;
 ?
;
_space_group_IT_number 88
_symmetry_cell_setting tetragonal
_symmetry_space_group_name_Hall '-I 4ad'
_symmetry_space_group_name_H-M 'I 41/a :2'
_atom_sites_solution_hydrogens geom
_atom_sites_solution_primary direct
_atom_sites_solution_secondary difmap
_audit_creation_method SHELXL-97
_cell_angle_alpha 90.00
_cell_angle_beta 90.00
_cell_angle_gamma 90.00
_cell_formula_units_Z 8
_cell_length_a 36.102(6)
_cell_length_b 36.102(6)
_cell_length_c 9.930(3)
_cell_measurement_reflns_used 2371
_cell_measurement_temperature 296(2)
_cell_measurement_theta_max 19.3125
_cell_measurement_theta_min 2.889
_cell_volume 12942(5)
_computing_cell_refinement 'Bruker SMART APEXll'
_computing_data_collection 'Bruker SMART APEXll'
_computing_data_reduction 'Bruker SAINT'
_computing_molecular_graphics WingX
_computing_publication_material WingX
_computing_structure_refinement 'SHELXL-97 (Sheldrick, 1997)'
_computing_structure_solution SHELXTL
_diffrn_ambient_temperature 296(2)
_diffrn_measured_fraction_theta_full 0.950
_diffrn_measured_fraction_theta_max 0.950
_diffrn_measurement_device_type 'CCD area detector'
_diffrn_measurement_method 'phi scan'
_diffrn_radiation_monochromator graphite
_diffrn_radiation_source 'fine-focus sealed tube'
_diffrn_radiation_type MoK\a
_diffrn_radiation_wavelength 0.71073
_diffrn_reflns_av_R_equivalents 0.1116
_diffrn_reflns_av_sigmaI/netI 0.1383
_diffrn_reflns_limit_h_max 46
_diffrn_reflns_limit_h_min -39
_diffrn_reflns_limit_k_max 47
_diffrn_reflns_limit_k_min -48
_diffrn_reflns_limit_l_max 12
_diffrn_reflns_limit_l_min -11
_diffrn_reflns_number 25740
_diffrn_reflns_theta_full 28.32
_diffrn_reflns_theta_max 28.32
_diffrn_reflns_theta_min 1.60
_exptl_absorpt_coefficient_mu 0.880
_exptl_absorpt_correction_T_max 0.8757
_exptl_absorpt_correction_T_min 0.7046
_exptl_absorpt_correction_type multi-scan
_exptl_absorpt_process_details sadabs
_exptl_crystal_colour brown
_exptl_crystal_density_diffrn 1.529
_exptl_crystal_density_method 'not measured'
_exptl_crystal_description rod
_exptl_crystal_F_000 6112
_exptl_crystal_size_max 0.43
_exptl_crystal_size_mid 0.31
_exptl_crystal_size_min 0.16
_refine_diff_density_max 0.889
_refine_diff_density_min -0.786
_refine_diff_density_rms 0.118
_refine_ls_extinction_method none
_refine_ls_goodness_of_fit_ref 1.024
_refine_ls_hydrogen_treatment constr
_refine_ls_matrix_type full
_refine_ls_number_parameters 423
_refine_ls_number_reflns 7662
_refine_ls_number_restraints 0
_refine_ls_restrained_S_all 1.024
_refine_ls_R_factor_all 0.1788
_refine_ls_R_factor_gt 0.0716
_refine_ls_shift/su_max 0.000
_refine_ls_shift/su_mean 0.000
_refine_ls_structure_factor_coef Fsqd
_refine_ls_weighting_details 'calc w=1/[\s^2^(Fo^2^)+(0.1134P)^2^+0.0000P] where P=(Fo^2^+2Fc^2^)/3'
_refine_ls_weighting_scheme calc
_refine_ls_wR_factor_gt 0.1849
_refine_ls_wR_factor_ref 0.2380
_reflns_number_gt 3570
_reflns_number_total 7662
_reflns_threshold_expression >2sigma(I)
_cod_data_source_file c4dt00222a2.cif
_cod_data_source_block i4(1)_a
_cod_depositor_comments
;Adding full bibliography for
 ./tmp-cod-update-bibliographies-12899/cifs/7029842.cif.
;
_cod_original_cell_volume 12943(5)
_cod_original_sg_symbol_H-M I4(1)/a
_cod_original_formula_sum 'C44 H59 B2 Cl2 Cu Mn2 N22 O20.50'
_cod_database_code 7029842

loop_
_symmetry_equiv_pos_as_xyz
'x, y, z'
'-x+1/2, -y, z+1/2'
'-y+3/4, x+1/4, z+1/4'
'y+3/4, -x+3/4, z+3/4'
'x+1/2, y+1/2, z+1/2'
'-x+1, -y+1/2, z+1'
'-y+5/4, x+3/4, z+3/4'
'y+5/4, -x+5/4, z+5/4'
'-x, -y, -z'
'x-1/2, y, -z-1/2'
'y-3/4, -x-1/4, -z-1/4'
'-y-3/4, x-3/4, -z-3/4'
'-x+1/2, -y+1/2, -z+1/2'
'x, y+1/2, -z'
'y-1/4, -x+1/4, -z+1/4'
'-y-1/4, x-1/4, -z-1/4'

loop_
_atom_site_label
_atom_site_type_symbol
_atom_site_fract_x
_atom_site_fract_y
_atom_site_fract_z
_atom_site_U_iso_or_equiv
_atom_site_adp_type
_atom_site_occupancy
_atom_site_symmetry_multiplicity
_atom_site_calc_flag
_atom_site_refinement_flags
Cu1 Cu 1.0000 0.5000 0.0000 0.0312(3) Uani 1 2 d S
N1 N 0.94733(13) 0.46218(13) 0.0567(5) 0.0347(12) Uani 1 1 d .
N2 N 0.94721(12) 0.45093(12) 0.1909(5) 0.0292(11) Uani 1 1 d .
C1 C 0.91861(16) 0.44525(16) 0.0035(7) 0.0354(14) Uani 1 1 d .
H1 H 0.9120 0.4474 -0.0867 0.043 Uiso 1 1 calc R
C2 C 0.91833(16) 0.42875(16) 0.2092(7) 0.0364(15) Uani 1 1 d .
H2 H 0.9120 0.4178 0.2908 0.044 Uiso 1 1 calc R
N3 N 0.89948(13) 0.42423(14) 0.0939(6) 0.0372(13) Uani 1 1 d .
N4 N 1.02780(12) 0.46246(13) 0.1076(5) 0.0327(12) Uani 1 1 d .
N5 N 1.01507(12) 0.44934(12) 0.2292(5) 0.0284(11) Uani 1 1 d .
C3 C 1.05906(16) 0.44545(16) 0.0870(7) 0.0359(14) Uani 1 1 d .
H3 H 1.0738 0.4497 0.0118 0.043 Uiso 1 1 calc R
C4 C 1.03989(17) 0.42449(15) 0.2727(7) 0.0359(15) Uani 1 1 d .
H4 H 1.0379 0.4113 0.3529 0.043 Uiso 1 1 calc R
N6 N 1.06808(13) 0.42116(13) 0.1849(5) 0.0336(12) Uani 1 1 d .
N7 N 1.01152(14) 0.47455(13) -0.1785(6) 0.0384(13) Uani 1 1 d .
N8 N 1.02071(13) 0.49480(13) -0.2912(5) 0.0322(11) Uani 1 1 d .
C5 C 1.0151(2) 0.43983(18) -0.2198(8) 0.0509(19) Uani 1 1 d .
H5 H 1.0105 0.4196 -0.1641 0.061 Uiso 1 1 calc R
C6 C 1.02975(18) 0.47123(18) -0.3892(7) 0.0445(17) Uani 1 1 d .
H6 H 1.0377 0.4784 -0.4743 0.053 Uiso 1 1 calc R
N9 N 1.02598(19) 0.43606(16) -0.3502(7) 0.0596(18) Uani 1 1 d .
B1 B 0.97770(18) 0.46249(18) 0.2889(7) 0.0290(15) Uani 1 1 d .
H1A H 0.9735 0.4523 0.3791 0.035 Uiso 1 1 calc R
Mn1 Mn 0.86414(2) 0.37165(2) 0.07845(10) 0.0331(3) Uani 1 1 d .
N10 N 0.87460(14) 0.36931(14) -0.1184(6) 0.0415(13) Uani 1 1 d .
C7 C 0.90623(19) 0.36215(18) -0.1733(8) 0.0486(18) Uani 1 1 d .
H7 H 0.9081 0.3628 -0.2667 0.058 Uiso 1 1 calc R
C8 C 0.93893(19) 0.35309(18) -0.0954(10) 0.055(2) Uani 1 1 d .
C9 C 0.9728(2) 0.3511(2) -0.1641(11) 0.072(3) Uani 1 1 d .
H9 H 0.9735 0.3547 -0.2568 0.086 Uiso 1 1 calc R
C10 C 1.0052(2) 0.3439(2) -0.0953(16) 0.097(4) Uani 1 1 d .
H10 H 1.0275 0.3427 -0.1415 0.117 Uiso 1 1 calc R
C11 C 1.0045(2) 0.3386(2) 0.0382(15) 0.087(4) Uani 1 1 d .
H11 H 1.0266 0.3344 0.0837 0.104 Uiso 1 1 calc R
C12 C 0.9716(2) 0.3392(2) 0.1101(11) 0.071(3) Uani 1 1 d .
H12 H 0.9718 0.3348 0.2024 0.085 Uiso 1 1 calc R
C13 C 0.93872(17) 0.34638(18) 0.0447(10) 0.054(2) Uani 1 1 d .
O1 O 0.90745(12) 0.34547(12) 0.1204(5) 0.0476(12) Uani 1 1 d .
N11 N 0.82098(13) 0.40082(13) 0.0146(5) 0.0350(12) Uani 1 1 d .
C14 C 0.79459(17) 0.41333(17) 0.0904(7) 0.0415(16) Uani 1 1 d .
H14 H 0.7765 0.4278 0.0496 0.050 Uiso 1 1 calc R
C15 C 0.79104(17) 0.40658(17) 0.2336(7) 0.0411(16) Uani 1 1 d .
C16 C 0.7579(2) 0.4178(2) 0.2979(9) 0.061(2) Uani 1 1 d .
H16 H 0.7404 0.4311 0.2492 0.074 Uiso 1 1 calc R
C17 C 0.7511(2) 0.4096(3) 0.4312(9) 0.069(2) Uani 1 1 d .
H17 H 0.7291 0.4173 0.4711 0.083 Uiso 1 1 calc R
C18 C 0.7768(2) 0.3900(3) 0.5059(9) 0.070(3) Uani 1 1 d .
H18 H 0.7718 0.3840 0.5952 0.084 Uiso 1 1 calc R
C19 C 0.8096(2) 0.3795(2) 0.4474(7) 0.0516(19) Uani 1 1 d .
H19 H 0.8270 0.3668 0.4988 0.062 Uiso 1 1 calc R
C20 C 0.81771(17) 0.38748(18) 0.3129(7) 0.0398(15) Uani 1 1 d .
O2 O 0.84966(12) 0.37578(12) 0.2614(5) 0.0405(11) Uani 1 1 d .
C21 C 0.84233(19) 0.37977(19) -0.2019(7) 0.0478(18) Uani 1 1 d .
H21A H 0.8260 0.3587 -0.2136 0.057 Uiso 1 1 calc R
H21B H 0.8505 0.3880 -0.2901 0.057 Uiso 1 1 calc R
C22 C 0.82247(19) 0.41044(19) -0.1304(7) 0.0466(17) Uani 1 1 d .
H22A H 0.8356 0.4336 -0.1430 0.056 Uiso 1 1 calc R
H22B H 0.7976 0.4132 -0.1661 0.056 Uiso 1 1 calc R
Cl1 Cl 0.89292(6) 0.47002(5) 0.61105(19) 0.0547(5) Uani 1 1 d .
O3 O 0.8921(3) 0.4669(3) 0.4718(9) 0.170(4) Uani 1 1 d .
O4 O 0.9128(3) 0.5014(2) 0.6306(15) 0.200(6) Uani 1 1 d .
O5 O 0.8615(3) 0.4745(2) 0.6817(13) 0.214(7) Uani 1 1 d .
O6 O 0.9091(3) 0.4374(2) 0.6523(10) 0.143(3) Uani 1 1 d .
O7 O 0.27878(18) 0.99534(17) 0.1030(7) 0.0866(19) Uani 1 1 d .
O8 O 0.5388(3) 0.8672(3) 0.0520(10) 0.159(4) Uani 1 1 d .
O9 O 0.5000 0.7500 0.1250 0.40(3) Uani 1 4 d S
O10 O 0.5935(3) 0.1505(4) 1.0224(10) 0.194(5) Uani 1 1 d .
O11 O 0.5121(6) 0.1811(7) 0.0303(17) 0.384(15) Uani 1 1 d .

loop_
_atom_site_aniso_label
_atom_site_aniso_U_11
_atom_site_aniso_U_22
_atom_site_aniso_U_33
_atom_site_aniso_U_23
_atom_site_aniso_U_13
_atom_site_aniso_U_12
Cu1 0.0253(5) 0.0283(5) 0.0400(6) 0.0124(5) -0.0036(5) 0.0023(4)
N1 0.032(3) 0.035(3) 0.037(3) 0.011(2) -0.003(2) -0.005(2)
N2 0.027(2) 0.029(2) 0.032(3) 0.004(2) 0.002(2) -0.004(2)
C1 0.034(3) 0.032(3) 0.040(4) 0.007(3) -0.007(3) -0.011(3)
C2 0.034(3) 0.030(3) 0.046(4) 0.004(3) 0.002(3) -0.007(3)
N3 0.030(3) 0.037(3) 0.046(3) 0.006(3) -0.008(2) -0.005(2)
N4 0.025(2) 0.031(3) 0.042(3) 0.013(2) 0.000(2) 0.001(2)
N5 0.023(2) 0.023(2) 0.039(3) 0.007(2) -0.005(2) -0.0025(19)
C3 0.031(3) 0.038(3) 0.038(4) 0.011(3) 0.003(3) 0.007(3)
C4 0.041(4) 0.026(3) 0.042(4) 0.008(3) -0.019(3) -0.001(3)
N6 0.036(3) 0.029(3) 0.036(3) 0.004(2) -0.004(2) 0.006(2)
N7 0.036(3) 0.027(3) 0.052(4) 0.007(3) -0.007(3) -0.005(2)
N8 0.030(3) 0.029(3) 0.037(3) 0.000(2) -0.002(2) -0.001(2)
C5 0.056(4) 0.029(3) 0.067(6) 0.004(3) -0.023(4) -0.007(3)
C6 0.048(4) 0.040(4) 0.045(4) -0.011(3) -0.016(3) 0.004(3)
N9 0.080(5) 0.035(3) 0.064(5) -0.011(3) -0.021(4) 0.004(3)
B1 0.033(3) 0.028(3) 0.026(4) 0.005(3) -0.003(3) 0.000(3)
Mn1 0.0248(5) 0.0336(5) 0.0409(6) 0.0076(4) -0.0022(4) -0.0065(4)
N10 0.034(3) 0.041(3) 0.050(4) 0.006(3) 0.005(3) -0.004(2)
C7 0.048(4) 0.040(4) 0.057(5) 0.001(3) 0.012(4) -0.006(3)
C8 0.040(4) 0.034(4) 0.090(7) 0.003(4) 0.019(4) -0.003(3)
C9 0.047(5) 0.042(4) 0.127(9) 0.011(5) 0.041(5) -0.001(3)
C10 0.045(5) 0.049(5) 0.198(14) 0.016(7) 0.043(7) 0.005(4)
C11 0.028(4) 0.059(6) 0.173(12) 0.028(7) -0.005(6) 0.003(4)
C12 0.038(4) 0.055(5) 0.120(8) 0.020(5) -0.007(5) -0.001(3)
C13 0.025(3) 0.032(3) 0.106(7) 0.016(4) -0.002(4) -0.004(3)
O1 0.032(2) 0.040(2) 0.071(4) 0.017(2) -0.004(2) -0.0044(19)
N11 0.030(3) 0.034(3) 0.042(3) 0.008(2) -0.004(2) -0.009(2)
C14 0.034(3) 0.039(4) 0.051(5) 0.003(3) -0.001(3) -0.001(3)
C15 0.031(3) 0.036(3) 0.056(5) -0.003(3) 0.005(3) -0.003(3)
C16 0.038(4) 0.080(6) 0.066(6) -0.011(5) 0.001(4) 0.009(4)
C17 0.049(5) 0.107(7) 0.051(5) -0.020(5) 0.008(4) -0.003(5)
C18 0.055(5) 0.106(7) 0.049(5) -0.017(5) 0.012(4) -0.022(5)
C19 0.044(4) 0.071(5) 0.040(4) -0.009(4) 0.001(3) -0.016(4)
C20 0.033(3) 0.043(4) 0.044(4) -0.004(3) -0.001(3) -0.016(3)
O2 0.034(2) 0.049(3) 0.039(3) 0.000(2) -0.007(2) -0.0081(19)
C21 0.047(4) 0.055(4) 0.041(4) 0.011(3) -0.001(3) -0.022(3)
C22 0.047(4) 0.052(4) 0.041(4) 0.014(3) -0.008(3) -0.007(3)
Cl1 0.0785(13) 0.0434(10) 0.0423(11) 0.0122(8) 0.0169(10) 0.0072(9)
O3 0.214(11) 0.210(11) 0.085(7) 0.001(7) -0.014(7) 0.077(9)
O4 0.151(8) 0.103(7) 0.346(18) -0.062(9) 0.069(10) -0.062(6)
O5 0.217(11) 0.099(6) 0.325(15) 0.056(8) 0.229(11) 0.046(6)
O6 0.175(8) 0.095(6) 0.159(9) 0.037(6) 0.013(7) 0.066(6)
O7 0.092(5) 0.080(4) 0.088(5) -0.016(4) 0.002(4) -0.017(4)
O8 0.188(9) 0.128(7) 0.162(9) 0.001(7) 0.065(8) 0.016(7)
O9 0.23(2) 0.23(2) 0.73(10) 0.000 0.000 0.000
O10 0.197(11) 0.285(15) 0.101(8) -0.029(8) -0.001(7) 0.004(10)
O11 0.40(3) 0.59(4) 0.168(15) -0.061(19) 0.035(16) -0.22(3)

loop_
_atom_type_symbol
_atom_type_description
_atom_type_scat_dispersion_real
_atom_type_scat_dispersion_imag
_atom_type_scat_source
C C 0.0033 0.0016 'International Tables Vol C Tables 4.2.6.8 and 6.1.1.4'
H H 0.0000 0.0000 'International Tables Vol C Tables 4.2.6.8 and 6.1.1.4'
B B 0.0013 0.0007 'International Tables Vol C Tables 4.2.6.8 and 6.1.1.4'
N N 0.0061 0.0033 'International Tables Vol C Tables 4.2.6.8 and 6.1.1.4'
O O 0.0106 0.0060 'International Tables Vol C Tables 4.2.6.8 and 6.1.1.4'
Cl Cl 0.1484 0.1585 'International Tables Vol C Tables 4.2.6.8 and 6.1.1.4'
Mn Mn 0.3368 0.7283 'International Tables Vol C Tables 4.2.6.8 and 6.1.1.4'
Cu Cu 0.3201 1.2651 'International Tables Vol C Tables 4.2.6.8 and 6.1.1.4'

loop_
_geom_angle_atom_site_label_1
_geom_angle_atom_site_label_2
_geom_angle_atom_site_label_3
_geom_angle
_geom_angle_site_symmetry_1
_geom_angle_site_symmetry_3
N4 Cu1 N4 180.0(3) . 9_765
N4 Cu1 N7 93.3(2) . .
N4 Cu1 N7 86.7(2) 9_765 .
N4 Cu1 N7 86.7(2) . 9_765
N4 Cu1 N7 93.3(2) 9_765 9_765
N7 Cu1 N7 180.0(4) . 9_765
N4 Cu1 N1 96.49(17) . 9_765
N4 Cu1 N1 83.51(17) 9_765 9_765
N7 Cu1 N1 83.76(18) . 9_765
N7 Cu1 N1 96.24(18) 9_765 9_765
N4 Cu1 N1 83.51(17) . .
N4 Cu1 N1 96.49(17) 9_765 .
N7 Cu1 N1 96.24(18) . .
N7 Cu1 N1 83.76(18) 9_765 .
N1 Cu1 N1 180.0(2) 9_765 .
C1 N1 N2 104.3(5) . .
C1 N1 Cu1 142.5(4) . .
N2 N1 Cu1 113.0(3) . .
C2 N2 N1 108.0(5) . .
C2 N2 B1 130.1(5) . .
N1 N2 B1 121.9(4) . .
N1 C1 N3 113.2(6) . .
N2 C2 N3 110.8(6) . .
C2 N3 C1 103.7(5) . .
C2 N3 Mn1 116.1(4) . .
C1 N3 Mn1 134.4(4) . .
C3 N4 N5 105.4(5) . .
C3 N4 Cu1 132.3(4) . .
N5 N4 Cu1 122.4(3) . .
C4 N5 N4 106.9(5) . .
C4 N5 B1 131.7(5) . .
N4 N5 B1 121.4(4) . .
N4 C3 N6 113.8(6) . .
N5 C4 N6 110.9(5) . .
C4 N6 C3 103.1(5) . .
C4 N6 Mn1 135.8(4) . 15_665
C3 N6 Mn1 121.2(4) . 15_665
C5 N7 N8 103.1(6) . .
C5 N7 Cu1 135.6(5) . .
N8 N7 Cu1 121.1(4) . .
C6 N8 N7 108.3(5) . .
C6 N8 B1 129.7(5) . 9_765
N7 N8 B1 121.9(5) . 9_765
N7 C5 N9 114.7(6) . .
N8 C6 N9 111.7(7) . .
C6 N9 C5 102.1(6) . .
N2 B1 N8 108.0(5) . 9_765
N2 B1 N5 107.5(5) . .
N8 B1 N5 106.2(5) 9_765 .
O1 Mn1 O2 93.3(2) . .
O1 Mn1 N11 173.6(2) . .
O2 Mn1 N11 92.8(2) . .
O1 Mn1 N10 92.2(2) . .
O2 Mn1 N10 174.5(2) . .
N11 Mn1 N10 81.8(2) . .
O1 Mn1 N3 86.47(18) . .
O2 Mn1 N3 91.40(19) . .
N11 Mn1 N3 91.10(18) . .
N10 Mn1 N3 89.7(2) . .
O1 Mn1 N6 92.89(18) . 12_756
O2 Mn1 N6 88.21(18) . 12_756
N11 Mn1 N6 89.58(18) . 12_756
N10 Mn1 N6 90.7(2) . 12_756
N3 Mn1 N6 179.23(19) . 12_756
C7 N10 C21 120.7(6) . .
C7 N10 Mn1 126.2(5) . .
C21 N10 Mn1 113.0(4) . .
N10 C7 C8 122.7(7) . .
C9 C8 C13 118.4(8) . .
C9 C8 C7 117.6(8) . .
C13 C8 C7 124.1(6) . .
C10 C9 C8 120.5(10) . .
C11 C10 C9 120.1(9) . .
C10 C11 C12 121.6(9) . .
C13 C12 C11 119.9(10) . .
O1 C13 C12 116.9(8) . .
O1 C13 C8 123.6(6) . .
C12 C13 C8 119.5(8) . .
C13 O1 Mn1 124.0(4) . .
C14 N11 C22 120.6(6) . .
C14 N11 Mn1 125.2(5) . .
C22 N11 Mn1 114.0(4) . .
N11 C14 C15 125.2(6) . .
C16 C15 C20 117.5(7) . .
C16 C15 C14 118.0(7) . .
C20 C15 C14 124.4(6) . .
C17 C16 C15 121.5(8) . .
C16 C17 C18 120.5(8) . .
C19 C18 C17 119.5(8) . .
C18 C19 C20 121.8(8) . .
O2 C20 C19 118.9(6) . .
O2 C20 C15 121.9(6) . .
C19 C20 C15 119.2(6) . .
C20 O2 Mn1 129.2(4) . .
N10 C21 C22 107.4(6) . .
N11 C22 C21 107.7(5) . .
O5 Cl1 O4 105.7(7) . .
O5 Cl1 O6 107.7(6) . .
O4 Cl1 O6 116.7(7) . .
O5 Cl1 O3 120.8(8) . .
O4 Cl1 O3 102.8(8) . .
O6 Cl1 O3 103.6(6) . .

loop_
_geom_bond_atom_site_label_1
_geom_bond_atom_site_label_2
_geom_bond_distance
_geom_bond_site_symmetry_2
Cu1 N4 1.996(5) .
Cu1 N4 1.996(5) 9_765
Cu1 N7 2.040(6) .
Cu1 N7 2.040(6) 9_765
Cu1 N1 2.408(5) 9_765
Cu1 N1 2.408(5) .
N1 C1 1.314(7) .
N1 N2 1.393(7) .
N2 C2 1.327(7) .
N2 B1 1.528(8) .
C1 N3 1.363(7) .
C2 N3 1.342(8) .
N3 Mn1 2.292(5) .
N4 C3 1.301(7) .
N4 N5 1.376(6) .
N5 C4 1.339(7) .
N5 B1 1.548(8) .
C3 N6 1.349(7) .
C4 N6 1.346(8) .
N6 Mn1 2.320(5) 15_665
N7 C5 1.325(8) .
N7 N8 1.377(7) .
N8 C6 1.333(8) .
N8 B1 1.543(8) 9_765
C5 N9 1.360(10) .
C6 N9 1.335(8) .
B1 N8 1.543(8) 9_765
Mn1 O1 1.874(4) .
Mn1 O2 1.896(5) .
Mn1 N11 1.985(5) .
Mn1 N10 1.993(6) .
Mn1 N6 2.320(5) 12_756
N10 C7 1.292(8) .
N10 C21 1.479(8) .
C7 C8 1.449(11) .
C8 C9 1.403(10) .
C8 C13 1.412(11) .
C9 C10 1.378(14) .
C10 C11 1.340(15) .
C11 C12 1.384(12) .
C12 C13 1.379(10) .
C13 O1 1.356(9) .
N11 C14 1.295(8) .
N11 C22 1.482(8) .
C14 C15 1.449(10) .
C15 C16 1.415(9) .
C15 C20 1.422(9) .
C16 C17 1.379(11) .
C17 C18 1.380(12) .
C18 C19 1.375(10) .
C19 C20 1.397(9) .
C20 O2 1.331(8) .
C21 C22 1.498(10) .
Cl1 O5 1.345(7) .
Cl1 O4 1.356(8) .
Cl1 O6 1.376(7) .
Cl1 O3 1.387(9) .
